data_1548001
loop_
_publ_author_name
'Matthew Gregson'
'Erli Lu'
'David P. Mills'
'Floriana Tuna'
'Eric J. L. McInnes'
'Christoph Hennig'
'Andreas C. Scheinost'
'Jonathan McMaster'
'William Lewis'
'Alexander J. Blake'
'Andrew Kerridge'
'Stephen T. Liddle'

_publ_section_title
;
 The inverse-trans-influence in tetravalent lanthanide and actinide
 bis(carbene) complexes
;
_journal_name_full 'Nature Communications'
_journal_page_first 14137
_journal_paper_doi 10.1038/ncomms14137
_journal_volume 8
_journal_year 2017
_chemical_formula_moiety 'C39 H60 N2 P2 Si4 U'
_chemical_formula_sum 'C39 H60 N2 P2 Si4 U'
_chemical_formula_weight 969.22
_space_group_crystal_system orthorhombic
_space_group_IT_number 62
_space_group_name_Hall '-P 2ac 2n'
_space_group_name_H-M_alt 'P n m a'
_symmetry_space_group_name_Hall '-P 2ac 2n'
_symmetry_space_group_name_H-M 'P n m a'
_atom_sites_solution_hydrogens geom
_atom_sites_solution_primary direct
_atom_sites_solution_secondary difmap
_cell_angle_alpha 90
_cell_angle_beta 90
_cell_angle_gamma 90
_cell_formula_units_Z 4
_cell_length_a 19.1815(18)
_cell_length_b 19.1250(19)
_cell_length_c 12.1896(12)
_cell_measurement_reflns_used 12244
_cell_measurement_temperature 90(2)
_cell_measurement_theta_max 75.8980
_cell_measurement_theta_min 3.6234
_cell_volume 4471.7(8)
_computing_cell_refinement
;
CrysAlisPro, Agilent Technologies,
Version 1.171.35.19 (release 27-10-2011 CrysAlis171 .NET)
(compiled Oct 27 2011,15:02:11)
;
_computing_data_collection
;
CrysAlisPro, Agilent Technologies,
Version 1.171.35.19 (release 27-10-2011 CrysAlis171 .NET)
(compiled Oct 27 2011,15:02:11)
;
_computing_data_reduction
;
CrysAlisPro, Agilent Technologies,
Version 1.171.35.19 (release 27-10-2011 CrysAlis171 .NET)
(compiled Oct 27 2011,15:02:11)
;
_computing_molecular_graphics 'Olex2 (Dolomanov et al., 2009)'
_computing_publication_material 'Olex2 (Dolomanov et al., 2009)'
_computing_structure_refinement 'ShelXL (Sheldrick, 2015)'
_computing_structure_solution 'XS (Sheldrick, 2008)'
_diffrn_ambient_temperature 90(2)
_diffrn_detector_area_resol_mean 10.3613
_diffrn_measured_fraction_theta_full 1.000
_diffrn_measured_fraction_theta_max 0.971
_diffrn_measurement_details
;
#__ type_ start__ end____ width___ exp.time_
  1 omega   37.00   64.00   1.0000   20.0000
omega____ theta____ kappa____ phi______ frames
    -       43.6002  -38.0000  -90.0000 27

#__ type_ start__ end____ width___ exp.time_
  2 omega   23.00  112.00   1.0000   20.0000
omega____ theta____ kappa____ phi______ frames
    -       43.6002   57.0000   60.0000 89

#__ type_ start__ end____ width___ exp.time_
  3 omega   25.00  115.00   1.0000   20.0000
omega____ theta____ kappa____ phi______ frames
    -       43.6002   38.0000 -180.0000 90

#__ type_ start__ end____ width___ exp.time_
  4 omega  -23.00   39.00   1.0000   20.0000
omega____ theta____ kappa____ phi______ frames
    -       43.6002  -57.0000 -120.0000 62

#__ type_ start__ end____ width___ exp.time_
  5 omega   36.00   69.00   1.0000   80.0000
omega____ theta____ kappa____ phi______ frames
    -      105.8472  -30.0000 -180.0000 33

#__ type_ start__ end____ width___ exp.time_
  6 omega   34.00  101.00   1.0000   80.0000
omega____ theta____ kappa____ phi______ frames
    -      105.8472  -95.0000  -30.0000 67

#__ type_ start__ end____ width___ exp.time_
  7 omega   46.00   73.00   1.0000   80.0000
omega____ theta____ kappa____ phi______ frames
    -      105.8472  -45.0000  -60.0000 27

#__ type_ start__ end____ width___ exp.time_
  8 omega   89.00  158.00   1.0000   80.0000
omega____ theta____ kappa____ phi______ frames
    -      105.8472   30.0000   60.0000 69

#__ type_ start__ end____ width___ exp.time_
  9 omega   33.00   62.00   1.0000   80.0000
omega____ theta____ kappa____ phi______ frames
    -      105.8472  -30.0000   60.0000 29

#__ type_ start__ end____ width___ exp.time_
 10 omega   41.00  116.00   1.0000   80.0000
omega____ theta____ kappa____ phi______ frames
    -      105.8472  -61.0000  120.0000 75

#__ type_ start__ end____ width___ exp.time_
 11 omega   88.00  158.00   1.0000   80.0000
omega____ theta____ kappa____ phi______ frames
    -      105.8472   30.0000    0.0000 70

#__ type_ start__ end____ width___ exp.time_
 12 omega   39.00   69.00   1.0000   80.0000
omega____ theta____ kappa____ phi______ frames
    -      105.8472  -30.0000 -150.0000 30

#__ type_ start__ end____ width___ exp.time_
 13 omega   76.00  106.00   1.0000   80.0000
omega____ theta____ kappa____ phi______ frames
    -      105.8472   77.0000    0.0000 30

#__ type_ start__ end____ width___ exp.time_
 14 omega  121.00  148.00   1.0000   80.0000
omega____ theta____ kappa____ phi______ frames
    -      105.8472   77.0000    0.0000 27

#__ type_ start__ end____ width___ exp.time_
 15 omega   33.00   69.00   1.0000   80.0000
omega____ theta____ kappa____ phi______ frames
    -      105.8472  -30.0000 -120.0000 36

#__ type_ start__ end____ width___ exp.time_
 16 omega   40.00   67.00   1.0000   80.0000
omega____ theta____ kappa____ phi______ frames
    -      105.8472  -46.0000   83.0000 27

#__ type_ start__ end____ width___ exp.time_
 17 omega  -97.00   -2.00   1.0000   20.0000
omega____ theta____ kappa____ phi______ frames
    -      -43.6002  125.0000   30.0000 95

#__ type_ start__ end____ width___ exp.time_
 18 omega  -77.00   33.00   1.0000   20.0000
omega____ theta____ kappa____ phi______ frames
    -      -43.6002   19.0000   60.0000 110

#__ type_ start__ end____ width___ exp.time_
 19 omega   18.00  112.00   1.0000   20.0000
omega____ theta____ kappa____ phi______ frames
    -       43.6002   57.0000    0.0000 94

#__ type_ start__ end____ width___ exp.time_
 20 omega   18.00  112.00   1.0000   20.0000
omega____ theta____ kappa____ phi______ frames
    -       43.6002   57.0000  -90.0000 94

#__ type_ start__ end____ width___ exp.time_
 21 omega   66.00  138.00   1.0000   80.0000
omega____ theta____ kappa____ phi______ frames
    -      105.8472   15.0000 -180.0000 72

#__ type_ start__ end____ width___ exp.time_
 22 omega   66.00  142.00   1.0000   80.0000
omega____ theta____ kappa____ phi______ frames
    -      105.8472   15.0000  -90.0000 76
;
_diffrn_measurement_device_type 'SuperNova, Single source at offset), Atlas'
_diffrn_measurement_method '\w scans'
_diffrn_orient_matrix_UB_11 0.0425196000
_diffrn_orient_matrix_UB_12 0.0512360000
_diffrn_orient_matrix_UB_13 0.0720446000
_diffrn_orient_matrix_UB_21 0.0165501000
_diffrn_orient_matrix_UB_22 -0.0596006000
_diffrn_orient_matrix_UB_23 0.0798394000
_diffrn_orient_matrix_UB_31 0.0659847000
_diffrn_orient_matrix_UB_32 -0.0180823000
_diffrn_orient_matrix_UB_33 -0.0664088000
_diffrn_radiation_monochromator mirror
_diffrn_radiation_type CuK\a
_diffrn_radiation_wavelength 1.54184
_diffrn_reflns_av_R_equivalents 0.1033
_diffrn_reflns_av_unetI/netI 0.0526
_diffrn_reflns_Laue_measured_fraction_full 1.000
_diffrn_reflns_Laue_measured_fraction_max 0.971
_diffrn_reflns_limit_h_max 23
_diffrn_reflns_limit_h_min -23
_diffrn_reflns_limit_k_max 23
_diffrn_reflns_limit_k_min -23
_diffrn_reflns_limit_l_max 14
_diffrn_reflns_limit_l_min -15
_diffrn_reflns_number 31480
_diffrn_reflns_point_group_measured_fraction_full 1.000
_diffrn_reflns_point_group_measured_fraction_max 0.971
_diffrn_reflns_theta_full 67.500
_diffrn_reflns_theta_max 76.209
_diffrn_reflns_theta_min 4.297
_diffrn_source 'SuperNova (Cu) X-ray Source'
_diffrn_standards_number 0
_exptl_absorpt_coefficient_mu 12.123
_exptl_absorpt_correction_T_max 0.619
_exptl_absorpt_correction_T_min 0.264
_exptl_absorpt_correction_type gaussian
_exptl_absorpt_process_details
;
CrysAlisPro, Agilent Technologies,
Version 1.171.35.19 (release 27-10-2011 CrysAlis171 .NET)
(compiled Oct 27 2011,15:02:11)
Numerical absorption correction based on gaussian integration over
			a multifaceted crystal model
;
_exptl_crystal_colour yellow
_exptl_crystal_colour_primary yellow
_exptl_crystal_density_diffrn 1.440
_exptl_crystal_density_method 'not measured'
_exptl_crystal_description rod
_exptl_crystal_F_000 1944
_exptl_crystal_size_max 0.2072
_exptl_crystal_size_mid 0.0983
_exptl_crystal_size_min 0.0726
_refine_diff_density_max 12.246
_refine_diff_density_min -3.245
_refine_diff_density_rms 0.343
_refine_ls_extinction_coef .
_refine_ls_extinction_method none
_refine_ls_goodness_of_fit_ref 1.044
_refine_ls_hydrogen_treatment constr
_refine_ls_matrix_type full
_refine_ls_number_parameters 314
_refine_ls_number_reflns 4684
_refine_ls_number_restraints 348
_refine_ls_restrained_S_all 1.017
_refine_ls_R_factor_all 0.0948
_refine_ls_R_factor_gt 0.0857
_refine_ls_shift/su_max 0.000
_refine_ls_shift/su_mean 0.000
_refine_ls_structure_factor_coef Fsqd
_refine_ls_weighting_details 'w=1/[\s^2^(Fo^2^)+(0.1447P)^2^+85.0511P] where P=(Fo^2^+2Fc^2^)/3'
_refine_ls_weighting_scheme calc
_refine_ls_wR_factor_gt 0.2269
_refine_ls_wR_factor_ref 0.2364
_reflns_Friedel_coverage 0.000
_reflns_Friedel_fraction_full .
_reflns_Friedel_fraction_max .
_reflns_number_gt 3975
_reflns_number_total 4684
_reflns_threshold_expression 'I > 2\s(I)'
_cod_data_source_file ncomms14137-s10.cif
_cod_data_source_block 5U
_cod_original_cell_volume 4471.7(7)
_cod_database_code 1548001
_chemical_oxdiff_formula 'C39 H60 N2 P2 Si4 U'
_chemical_oxdiff_usercomment 'UOJCNS #11022 IN FOMBLIN FILM ON MICROMOUNT FOR OJC/STL'
_shelx_space_group_comment
;
The symmetry employed for this shelxl refinement is uniquely defined
by the following loop, which should always be used as a source of
symmetry information in preference to the above space-group names.
They are only intended as comments.
;
_reflns_odcompleteness_completeness 99.93
_reflns_odcompleteness_iscentric 1
_reflns_odcompleteness_theta 67.13
_olex2_refinement_description
;
1. Fixed Uiso
 At 1.2 times of:
  All C(H) groups, All C(H,H) groups
 At 1.5 times of:
  All C(H,H,H) groups
2. Restrained distances
 Si1A-N1 \\sim Si1-N1
 with sigma of 0.02
 Si3-C21 \\sim Si2-C17
 with sigma of 0.02
 Si1-C14 \\sim Si1A-C14A \\sim Si1A-C16A \\sim Si1-C16 \\sim Si1A-C15A \\sim
Si1-C15 \\sim Si2-C19 ~
 Si2-C20 \\sim Si2-C18 \\sim Si3-C24 \\sim Si3-C23 \\sim Si3-C22
 with sigma of 0.02
 C20-C19 \\sim C19-C18 \\sim C18-C20 \\sim C14-C15 \\sim C15-C16 \\sim C16-C14
\\sim C15A-C14A \\sim C14A-
 C16A \\sim C16A-C15A \\sim C23-C24 \\sim C24-C22 \\sim C22-C23
 with sigma of 0.02
3. Rigid bond restraints
 All non-hydrogen atoms
 with sigma for 1-2 distances of 0.01 and sigma for 1-3 distances of 0.01
4. Uiso/Uaniso restraints and constraints
All non-hydrogen atoms have similar U: within 1.7A with sigma of 0.01 and sigma
for terminal atoms of 0.01
5. Others
 Sof(Si1A)=Sof(C14A)=Sof(H14D)=Sof(H14E)=Sof(H14F)=Sof(C15A)=Sof(H15D)=
 Sof(H15E)=Sof(H15F)=Sof(C16A)=Sof(H16D)=Sof(H16E)=Sof(H16F)=1-FVAR(1)
 Sof(Si1)=Sof(C14)=Sof(H14A)=Sof(H14B)=Sof(H14C)=Sof(C15)=Sof(H15A)=Sof(H15B)=
 Sof(H15C)=Sof(C16)=Sof(H16A)=Sof(H16B)=Sof(H16C)=FVAR(1)
 Fixed Sof: Si2(0.5) Si3(0.5) C17(0.5) H17A(0.5) H17B(0.5) C18(0.5) H18A(0.5)
 H18B(0.5) H18C(0.5) C19(0.5) H19A(0.5) H19B(0.5) H19C(0.5) C20(0.5) H20A(0.5)
 H20B(0.5) H20C(0.5) C21(0.5) H21A(0.5) H21B(0.5) C22(0.5) H22A(0.5) H22B(0.5)
 H22C(0.5) C23(0.5) H23A(0.5) H23B(0.5) H23C(0.5) C24(0.5) H24A(0.5) H24B(0.5)
 H24C(0.5)
6.a Secondary CH2 refined with riding coordinates:
 C17(H17A,H17B), C21(H21A,H21B)
6.b Aromatic/amide H refined with riding coordinates:
 C3(H3), C4(H4), C5(H5), C6(H6), C7(H7), C9(H9), C10(H10), C11(H11), C12(H12),
 C13(H13)
6.c Idealised Me refined as rotating group:
 C14(H14A,H14B,H14C), C14A(H14D,H14E,H14F), C15(H15A,H15B,H15C), C15A(H15D,
 H15E,H15F), C16(H16A,H16B,H16C), C16A(H16D,H16E,H16F), C18(H18A,H18B,H18C),
 C19(H19A,H19B,H19C), C20(H20A,H20B,H20C), C22(H22A,H22B,H22C), C23(H23A,H23B,
 H23C), C24(H24A,H24B,H24C)
;
_shelx_shelxl_version_number 2014/7
_olex2_submission_special_instructions 'No special instructions were received'

loop_
_space_group_symop_operation_xyz
'x, y, z'
'-x+1/2, -y, z+1/2'
'x+1/2, -y+1/2, -z+1/2'
'-x, y+1/2, -z'
'-x, -y, -z'
'x-1/2, y, -z-1/2'
'-x-1/2, y-1/2, z-1/2'
'x, -y-1/2, z'

loop_
_atom_site_label
_atom_site_type_symbol
_atom_site_fract_x
_atom_site_fract_y
_atom_site_fract_z
_atom_site_U_iso_or_equiv
_atom_site_adp_type
_atom_site_occupancy
_atom_site_site_symmetry_order
_atom_site_calc_flag
_atom_site_refinement_flags_posn
_atom_site_refinement_flags_adp
_atom_site_refinement_flags_occupancy
_atom_site_disorder_assembly
_atom_site_disorder_group
U1 U 0.16325(2) 0.2500 0.91200(4) 0.0265(2) Uani 1 2 d S TU P A .
P1 P 0.10595(15) 0.16733(15) 0.7237(2) 0.0313(6) Uani 1 1 d . U . . .
Si1 Si 0.1760(4) 0.0567(3) 0.8644(7) 0.0308(16) Uani 0.518(12) 1 d D U . A 1
Si1A Si 0.1596(3) 0.0665(4) 0.9183(7) 0.0293(17) Uani 0.482(12) 1 d D U . A 2
Si2 Si 0.0192(3) 0.2258(3) 1.1323(5) 0.0318(13) Uani 0.5 1 d D U . A -1
Si3 Si 0.3520(3) 0.2305(3) 1.0239(5) 0.0328(16) Uani 0.5 1 d D U . A -1
N1 N 0.1489(6) 0.1427(5) 0.8322(9) 0.0381(19) Uani 1 1 d D U . . .
C1 C 0.0865(7) 0.2500 0.7553(12) 0.028(2) Uani 1 2 d S TU P A .
C2 C 0.0304(7) 0.1103(7) 0.7022(11) 0.040(2) Uani 1 1 d . U . . .
C3 C -0.0318(6) 0.1291(7) 0.7499(12) 0.042(2) Uani 1 1 d . U . . .
H3 H -0.0364 0.1728 0.7861 0.051 Uiso 1 1 calc R . . . .
C4 C -0.0880(7) 0.0832(8) 0.7444(12) 0.051(3) Uani 1 1 d . U . . .
H4 H -0.1312 0.0957 0.7773 0.062 Uiso 1 1 calc R . . . .
C5 C -0.0815(8) 0.0190(8) 0.6909(14) 0.056(3) Uani 1 1 d . U . . .
H5 H -0.1198 -0.0124 0.6875 0.068 Uiso 1 1 calc R . . . .
C6 C -0.0185(8) 0.0016(8) 0.6428(13) 0.052(3) Uani 1 1 d . U . . .
H6 H -0.0133 -0.0420 0.6064 0.062 Uiso 1 1 calc R . . . .
C7 C 0.0371(8) 0.0478(7) 0.6477(12) 0.045(2) Uani 1 1 d . U . . .
H7 H 0.0800 0.0361 0.6133 0.054 Uiso 1 1 calc R . . . .
C8 C 0.1591(7) 0.1565(9) 0.6027(13) 0.051(3) Uani 1 1 d . U . . .
C9 C 0.1306(8) 0.1592(7) 0.4971(12) 0.048(2) Uani 1 1 d . U . . .
H9 H 0.0815 0.1619 0.4878 0.057 Uiso 1 1 calc R . . . .
C10 C 0.1742(9) 0.1578(9) 0.4053(14) 0.055(3) Uani 1 1 d . U . . .
H10 H 0.1545 0.1579 0.3338 0.066 Uiso 1 1 calc R . . . .
C11 C 0.2463(9) 0.1564(9) 0.4174(14) 0.063(3) Uani 1 1 d . U . . .
H11 H 0.2760 0.1572 0.3551 0.076 Uiso 1 1 calc R . . . .
C12 C 0.2731(9) 0.1538(10) 0.5198(17) 0.074(3) Uani 1 1 d . U . . .
H12 H 0.3222 0.1515 0.5288 0.088 Uiso 1 1 calc R . . . .
C13 C 0.2315(9) 0.1546(10) 0.6104(16) 0.068(3) Uani 1 1 d . U . . .
H13 H 0.2525 0.1537 0.6810 0.082 Uiso 1 1 calc R . . . .
C14 C 0.0981(10) 0.0131(15) 0.924(2) 0.038(3) Uani 0.518(12) 1 d D U . A 1
H14A H 0.0788 0.0421 0.9824 0.056 Uiso 0.518(12) 1 calc GR . . A 1
H14B H 0.1114 -0.0326 0.9532 0.056 Uiso 0.518(12) 1 calc GR . . A 1
H14C H 0.0628 0.0068 0.8661 0.056 Uiso 0.518(12) 1 calc GR . . A 1
C14A C 0.0898(12) -0.0017(15) 0.915(2) 0.042(4) Uani 0.482(12) 1 d D U . A 2
H14D H 0.0460 0.0183 0.9416 0.063 Uiso 0.482(12) 1 calc GR . . A 2
H14E H 0.1034 -0.0412 0.9611 0.063 Uiso 0.482(12) 1 calc GR . . A 2
H14F H 0.0835 -0.0179 0.8389 0.063 Uiso 0.482(12) 1 calc GR . . A 2
C15 C 0.2127(10) 0.0009(11) 0.7523(14) 0.036(4) Uani 0.518(12) 1 d D U . A 1
H15A H 0.1747 -0.0155 0.7050 0.054 Uiso 0.518(12) 1 calc GR . . A 1
H15B H 0.2368 -0.0393 0.7844 0.054 Uiso 0.518(12) 1 calc GR . . A 1
H15C H 0.2457 0.0284 0.7086 0.054 Uiso 0.518(12) 1 calc GR . . A 1
C15A C 0.2434(9) 0.0261(12) 0.8736(18) 0.036(3) Uani 0.482(12) 1 d D U . A 2
H15D H 0.2386 0.0089 0.7983 0.054 Uiso 0.482(12) 1 calc GR . . A 2
H15E H 0.2549 -0.0129 0.9224 0.054 Uiso 0.482(12) 1 calc GR . . A 2
H15F H 0.2806 0.0612 0.8767 0.054 Uiso 0.482(12) 1 calc GR . . A 2
C16 C 0.2437(9) 0.0666(12) 0.9732(14) 0.037(4) Uani 0.518(12) 1 d D U . A 1
H16A H 0.2818 0.0959 0.9457 0.056 Uiso 0.518(12) 1 calc GR . . A 1
H16B H 0.2620 0.0205 0.9930 0.056 Uiso 0.518(12) 1 calc GR . . A 1
H16C H 0.2229 0.0886 1.0380 0.056 Uiso 0.518(12) 1 calc GR . . A 1
C16A C 0.1698(11) 0.0965(15) 1.0638(15) 0.041(6) Uani 0.482(12) 1 d D U . A 2
H16D H 0.2060 0.1325 1.0675 0.061 Uiso 0.482(12) 1 calc GR . . A 2
H16E H 0.1832 0.0567 1.1099 0.061 Uiso 0.482(12) 1 calc GR . . A 2
H16F H 0.1255 0.1158 1.0900 0.061 Uiso 0.482(12) 1 calc GR . . A 2
C17 C 0.1116(10) 0.2214(14) 1.0884(18) 0.036(4) Uani 0.5 1 d D U . A -1
H17A H 0.1260 0.1725 1.1029 0.043 Uiso 0.5 1 calc R . . A -1
H17B H 0.1372 0.2504 1.1422 0.043 Uiso 0.5 1 calc R . . A -1
C18 C -0.0015(15) 0.3136(9) 1.190(2) 0.055(7) Uani 0.5 1 d D U . A -1
H18A H 0.0301 0.3237 1.2511 0.082 Uiso 0.5 1 calc GR . . A -1
H18B H -0.0498 0.3141 1.2163 0.082 Uiso 0.5 1 calc GR . . A -1
H18C H 0.0043 0.3492 1.1328 0.082 Uiso 0.5 1 calc GR . . A -1
C19 C -0.0021(14) 0.1578(11) 1.2381(17) 0.048(6) Uani 0.5 1 d D U . A -1
H19A H 0.0112 0.1116 1.2106 0.072 Uiso 0.5 1 calc GR . . A -1
H19B H -0.0523 0.1586 1.2533 0.072 Uiso 0.5 1 calc GR . . A -1
H19C H 0.0236 0.1678 1.3058 0.072 Uiso 0.5 1 calc GR . . A -1
C20 C -0.0400(12) 0.2103(14) 1.0119(15) 0.055(7) Uani 0.5 1 d D U . A -1
H20A H -0.0327 0.2471 0.9570 0.083 Uiso 0.5 1 calc GR . . A -1
H20B H -0.0886 0.2111 1.0365 0.083 Uiso 0.5 1 calc GR . . A -1
H20C H -0.0295 0.1647 0.9793 0.083 Uiso 0.5 1 calc GR . . A -1
C21 C 0.2924(10) 0.241(3) 0.9054(14) 0.032(9) Uani 0.5 1 d D U . A -1
H21A H 0.3025 0.2007 0.8563 0.039 Uiso 0.5 1 calc R . . A -1
H21B H 0.3086 0.2830 0.8662 0.039 Uiso 0.5 1 calc R . . A -1
C22 C 0.4394(9) 0.2708(12) 0.9965(19) 0.057(9) Uani 0.5 1 d D U . A -1
H22A H 0.4338 0.3213 0.9851 0.085 Uiso 0.5 1 calc GR . . A -1
H22B H 0.4598 0.2497 0.9306 0.085 Uiso 0.5 1 calc GR . . A -1
H22C H 0.4702 0.2626 1.0593 0.085 Uiso 0.5 1 calc GR . . A -1
C23 C 0.3153(10) 0.2725(9) 1.1500(13) 0.031(5) Uani 0.5 1 d D U . A -1
H23A H 0.2670 0.2573 1.1604 0.047 Uiso 0.5 1 calc GR . . A -1
H23B H 0.3166 0.3235 1.1417 0.047 Uiso 0.5 1 calc GR . . A -1
H23C H 0.3432 0.2589 1.2139 0.047 Uiso 0.5 1 calc GR . . A -1
C24 C 0.3667(12) 0.1356(8) 1.056(2) 0.057(7) Uani 0.5 1 d D U . A -1
H24A H 0.3953 0.1314 1.1218 0.086 Uiso 0.5 1 calc GR . . A -1
H24B H 0.3908 0.1133 0.9938 0.086 Uiso 0.5 1 calc GR . . A -1
H24C H 0.3217 0.1125 1.0676 0.086 Uiso 0.5 1 calc GR . . A -1

loop_
_atom_site_aniso_label
_atom_site_aniso_U_11
_atom_site_aniso_U_22
_atom_site_aniso_U_33
_atom_site_aniso_U_23
_atom_site_aniso_U_13
_atom_site_aniso_U_12
U1 0.0110(3) 0.0396(4) 0.0288(3) 0.000 -0.00132(16) 0.000
P1 0.0185(13) 0.0338(14) 0.0417(15) -0.0041(11) -0.0083(11) 0.0014(10)
Si1 0.022(3) 0.030(3) 0.040(4) 0.006(3) -0.003(3) 0.001(2)
Si1A 0.017(3) 0.035(3) 0.037(4) 0.003(3) 0.002(3) -0.003(2)
Si2 0.017(3) 0.043(3) 0.036(3) -0.004(2) 0.008(2) 0.002(2)
Si3 0.013(2) 0.046(4) 0.039(3) -0.002(2) 0.000(2) -0.001(2)
N1 0.033(5) 0.028(4) 0.053(4) -0.001(3) -0.016(4) 0.001(3)
C1 0.016(6) 0.035(5) 0.033(5) 0.000 -0.006(4) 0.000
C2 0.028(4) 0.039(4) 0.052(6) 0.003(4) -0.015(4) -0.001(4)
C3 0.025(4) 0.042(5) 0.059(6) 0.000(5) -0.015(4) -0.007(4)
C4 0.033(5) 0.052(6) 0.069(6) 0.003(5) -0.013(5) -0.014(4)
C5 0.045(5) 0.054(6) 0.070(7) 0.002(5) -0.012(5) -0.020(5)
C6 0.050(6) 0.044(5) 0.063(6) 0.000(5) -0.016(5) -0.012(5)
C7 0.039(5) 0.042(5) 0.053(6) -0.002(4) -0.016(4) -0.005(4)
C8 0.029(5) 0.062(7) 0.061(5) -0.030(5) 0.005(4) -0.003(5)
C9 0.039(5) 0.047(6) 0.057(5) -0.012(5) 0.012(4) -0.006(5)
C10 0.051(6) 0.049(6) 0.066(6) -0.008(5) 0.015(5) -0.004(5)
C11 0.046(6) 0.064(7) 0.080(6) -0.027(6) 0.024(5) 0.001(6)
C12 0.042(6) 0.090(7) 0.090(7) -0.044(7) 0.016(5) 0.000(6)
C13 0.034(5) 0.093(7) 0.079(6) -0.045(6) 0.009(5) 0.005(6)
C14 0.027(6) 0.043(7) 0.043(7) 0.005(6) -0.004(5) -0.005(6)
C14A 0.030(7) 0.049(10) 0.047(9) 0.014(8) -0.005(7) -0.011(7)
C15 0.026(8) 0.040(8) 0.042(8) 0.002(6) -0.001(6) 0.003(7)
C15A 0.025(6) 0.039(6) 0.044(7) 0.005(6) -0.001(5) 0.004(5)
C16 0.026(7) 0.041(8) 0.044(8) 0.007(7) -0.006(6) 0.003(7)
C16A 0.024(13) 0.057(16) 0.041(7) -0.003(8) -0.006(8) 0.012(10)
C17 0.015(7) 0.054(12) 0.039(7) 0.005(7) 0.001(6) 0.013(8)
C18 0.042(16) 0.046(12) 0.08(2) -0.013(11) 0.020(14) 0.003(12)
C19 0.036(14) 0.057(13) 0.050(13) 0.013(11) 0.019(11) 0.010(12)
C20 0.025(10) 0.10(2) 0.038(11) 0.000(11) 0.000(8) -0.011(14)
C21 0.019(5) 0.05(3) 0.029(7) 0.004(11) 0.002(5) -0.009(10)
C22 0.020(8) 0.11(3) 0.036(11) -0.007(13) 0.008(7) -0.020(12)
C23 0.022(10) 0.046(12) 0.026(8) 0.006(7) -0.001(7) 0.003(8)
C24 0.029(15) 0.053(10) 0.09(2) -0.009(12) -0.031(14) 0.019(11)

loop_
_atom_type_symbol
_atom_type_description
_atom_type_scat_dispersion_real
_atom_type_scat_dispersion_imag
_atom_type_scat_source
C C 0.0181 0.0091 'International Tables Vol C Tables 4.2.6.8 and 6.1.1.4'
H H 0.0000 0.0000 'International Tables Vol C Tables 4.2.6.8 and 6.1.1.4'
N N 0.0311 0.0180 'International Tables Vol C Tables 4.2.6.8 and 6.1.1.4'
P P 0.2955 0.4335 'International Tables Vol C Tables 4.2.6.8 and 6.1.1.4'
Si Si 0.2541 0.3302 'International Tables Vol C Tables 4.2.6.8 and 6.1.1.4'
U U -4.3638 13.4090 'International Tables Vol C Tables 4.2.6.8 and 6.1.1.4'

loop_
_exptl_crystal_face_index_h
_exptl_crystal_face_index_k
_exptl_crystal_face_index_l
_exptl_crystal_face_perp_dist
_exptl_oxdiff_crystal_face_indexfrac_h
_exptl_oxdiff_crystal_face_indexfrac_k
_exptl_oxdiff_crystal_face_indexfrac_l
_exptl_oxdiff_crystal_face_x
_exptl_oxdiff_crystal_face_y
_exptl_oxdiff_crystal_face_z
-2 -6 -7 0.0403 -1.9999 -5.9994 -7.0004 -0.8968 -0.2344 0.4414
2 6 7 0.0403 1.9999 5.9994 7.0004 0.8968 0.2344 -0.4414
12 0 -1 0.0924 11.9999 0.0004 -0.9998 0.4382 0.1188 0.8582
-10 3 4 0.0869 -9.9999 2.9994 4.0000 0.0167 -0.0249 -0.9797
-6 -5 -6 0.0706 -5.9999 -4.9996 -6.0004 -0.9436 -0.2804 0.0930
-2 -8 6 0.0551 -1.9998 -8.0003 5.9993 -0.0627 0.9227 -0.3857
1 9 -6 0.0135 0.9998 9.0002 -5.9992 0.0714 -0.9988 0.3016
5 -10 3 0.0689 5.0001 -9.9998 2.9993 -0.0837 0.9182 0.3116
1 -1 8 0.0403 1.0000 -1.0005 7.9999 0.5676 0.7149 -0.4472
12 -4 1 0.0850 11.9999 -3.9997 0.9999 0.3773 0.5168 0.7977
2 12 1 0.0248 1.9998 11.9996 1.0009 0.7720 -0.6022 -0.1515

loop_
_geom_angle_atom_site_label_1
_geom_angle_atom_site_label_2
_geom_angle_atom_site_label_3
_geom_angle
_geom_angle_site_symmetry_1
_geom_angle_site_symmetry_3
N1 U1 N1 127.5(5) 8_565 .
N1 U1 C1 65.8(3) . .
N1 U1 C1 65.8(3) 8_565 .
N1 U1 C17 122.0(7) 8_565 .
N1 U1 C17 97.2(7) . .
N1 U1 C21 92.4(13) . .
N1 U1 C21 99.8(13) 8_565 .
C1 U1 C17 116.9(6) . .
C1 U1 C21 125.7(5) . .
C17 U1 C21 114.8(6) . .
N1 P1 C1 101.6(6) . .
N1 P1 C2 110.1(6) . .
N1 P1 C8 110.2(7) . .
C1 P1 C2 114.8(6) . .
C1 P1 C8 115.0(8) . .
C8 P1 C2 105.2(7) . .
N1 Si1 C14 105.4(12) . .
N1 Si1 C15 118.6(9) . .
N1 Si1 C16 105.6(8) . .
C14 Si1 C15 109.3(8) . .
C14 Si1 C16 109.3(8) . .
C16 Si1 C15 108.4(7) . .
N1 Si1A C14A 117.8(12) . .
N1 Si1A C15A 105.2(9) . .
N1 Si1A C16A 108.4(11) . .
C14A Si1A C16A 108.2(9) . .
C15A Si1A C14A 108.7(9) . .
C15A Si1A C16A 108.3(8) . .
C17 Si2 C18 110.8(13) . .
C17 Si2 C19 112.0(11) . .
C17 Si2 C20 110.2(11) . .
C18 Si2 C19 108.6(8) . .
C18 Si2 C20 107.9(8) . .
C19 Si2 C20 107.2(8) . .
C21 Si3 C22 111.6(14) . .
C21 Si3 C23 111.3(13) . .
C21 Si3 C24 111(2) . .
C22 Si3 C24 107.5(8) . .
C23 Si3 C22 107.8(8) . .
C23 Si3 C24 107.7(8) . .
P1 N1 U1 98.4(5) . .
P1 N1 Si1 126.8(7) . .
P1 N1 Si1A 139.7(7) . .
Si1 N1 U1 134.7(6) . .
Si1A N1 U1 117.5(6) . .
P1 C1 U1 92.6(5) 8_565 .
P1 C1 U1 92.6(5) . .
P1 C1 P1 142.5(10) 8_565 .
C3 C2 P1 118.1(10) . .
C7 C2 P1 120.9(11) . .
C7 C2 C3 120.8(12) . .
C2 C3 H3 120.4 . .
C2 C3 C4 119.2(13) . .
C4 C3 H3 120.4 . .
C3 C4 H4 119.8 . .
C3 C4 C5 120.5(14) . .
C5 C4 H4 119.8 . .
C4 C5 H5 120.4 . .
C6 C5 C4 119.2(13) . .
C6 C5 H5 120.4 . .
C5 C6 H6 120.0 . .
C5 C6 C7 120.0(14) . .
C7 C6 H6 120.0 . .
C2 C7 C6 120.3(14) . .
C2 C7 H7 119.9 . .
C6 C7 H7 119.9 . .
C9 C8 P1 121.7(11) . .
C13 C8 P1 120.8(13) . .
C13 C8 C9 117.0(15) . .
C8 C9 H9 120.0 . .
C10 C9 C8 120.1(15) . .
C10 C9 H9 120.0 . .
C9 C10 H10 119.7 . .
C11 C10 C9 120.7(17) . .
C11 C10 H10 119.7 . .
C10 C11 H11 120.7 . .
C12 C11 C10 118.5(15) . .
C12 C11 H11 120.7 . .
C11 C12 H12 119.1 . .
C11 C12 C13 121.7(18) . .
C13 C12 H12 119.1 . .
C8 C13 H13 119.0 . .
C12 C13 C8 122.0(18) . .
C12 C13 H13 119.0 . .
Si1 C14 H14A 109.5 . .
Si1 C14 H14B 109.5 . .
Si1 C14 H14C 109.5 . .
H14A C14 H14B 109.5 . .
H14A C14 H14C 109.5 . .
H14B C14 H14C 109.5 . .
Si1A C14A H14D 109.5 . .
Si1A C14A H14E 109.5 . .
Si1A C14A H14F 109.5 . .
H14D C14A H14E 109.5 . .
H14D C14A H14F 109.5 . .
H14E C14A H14F 109.5 . .
Si1 C15 H15A 109.5 . .
Si1 C15 H15B 109.5 . .
Si1 C15 H15C 109.5 . .
H15A C15 H15B 109.5 . .
H15A C15 H15C 109.5 . .
H15B C15 H15C 109.5 . .
Si1A C15A H15D 109.5 . .
Si1A C15A H15E 109.5 . .
Si1A C15A H15F 109.5 . .
H15D C15A H15E 109.5 . .
H15D C15A H15F 109.5 . .
H15E C15A H15F 109.5 . .
Si1 C16 H16A 109.5 . .
Si1 C16 H16B 109.5 . .
Si1 C16 H16C 109.5 . .
H16A C16 H16B 109.5 . .
H16A C16 H16C 109.5 . .
H16B C16 H16C 109.5 . .
Si1A C16A H16D 109.5 . .
Si1A C16A H16E 109.5 . .
Si1A C16A H16F 109.5 . .
H16D C16A H16E 109.5 . .
H16D C16A H16F 109.5 . .
H16E C16A H16F 109.5 . .
U1 C17 H17A 104.9 . .
U1 C17 H17B 104.9 . .
Si2 C17 U1 129.4(11) . .
Si2 C17 H17A 104.9 . .
Si2 C17 H17B 104.9 . .
H17A C17 H17B 105.8 . .
Si2 C18 H18A 109.5 . .
Si2 C18 H18B 109.5 . .
Si2 C18 H18C 109.5 . .
H18A C18 H18B 109.5 . .
H18A C18 H18C 109.5 . .
H18B C18 H18C 109.5 . .
Si2 C19 H19A 109.5 . .
Si2 C19 H19B 109.5 . .
Si2 C19 H19C 109.5 . .
H19A C19 H19B 109.5 . .
H19A C19 H19C 109.5 . .
H19B C19 H19C 109.5 . .
Si2 C20 H20A 109.5 . .
Si2 C20 H20B 109.5 . .
Si2 C20 H20C 109.5 . .
H20A C20 H20B 109.5 . .
H20A C20 H20C 109.5 . .
H20B C20 H20C 109.5 . .
U1 C21 H21A 105.6 . .
U1 C21 H21B 105.6 . .
Si3 C21 U1 126.7(9) . .
Si3 C21 H21A 105.6 . .
Si3 C21 H21B 105.6 . .
H21A C21 H21B 106.1 . .
Si3 C22 H22A 109.5 . .
Si3 C22 H22B 109.5 . .
Si3 C22 H22C 109.5 . .
H22A C22 H22B 109.5 . .
H22A C22 H22C 109.5 . .
H22B C22 H22C 109.5 . .
Si3 C23 H23A 109.5 . .
Si3 C23 H23B 109.5 . .
Si3 C23 H23C 109.5 . .
H23A C23 H23B 109.5 . .
H23A C23 H23C 109.5 . .
H23B C23 H23C 109.5 . .
Si3 C24 H24A 109.5 . .
Si3 C24 H24B 109.5 . .
Si3 C24 H24C 109.5 . .
H24A C24 H24B 109.5 . .
H24A C24 H24C 109.5 . .
H24B C24 H24C 109.5 . .

loop_
_geom_bond_atom_site_label_1
_geom_bond_atom_site_label_2
_geom_bond_distance
_geom_bond_site_symmetry_2
U1 N1 2.288(10) 8_565
U1 N1 2.288(10) .
U1 C1 2.412(14) .
U1 C17 2.43(2) .
U1 C21 2.485(19) .
P1 N1 1.627(11) .
P1 C1 1.670(6) .
P1 C2 1.832(13) .
P1 C8 1.805(15) .
Si1 N1 1.769(12) .
Si1 C14 1.858(14) .
Si1 C15 1.871(13) .
Si1 C16 1.866(13) .
Si1A N1 1.808(12) .
Si1A C14A 1.869(14) .
Si1A C15A 1.864(14) .
Si1A C16A 1.874(14) .
Si2 C17 1.854(18) .
Si2 C18 1.862(14) .
Si2 C19 1.877(14) .
Si2 C20 1.880(13) .
Si3 C21 1.852(17) .
Si3 C22 1.876(13) .
Si3 C23 1.872(13) .
Si3 C24 1.876(14) .
C1 P1 1.670(6) 8_565
C2 C3 1.375(19) .
C2 C7 1.374(19) .
C3 H3 0.9500 .
C3 C4 1.392(17) .
C4 H4 0.9500 .
C4 C5 1.40(2) .
C5 H5 0.9500 .
C5 C6 1.38(2) .
C6 H6 0.9500 .
C6 C7 1.385(19) .
C7 H7 0.9500 .
C8 C9 1.40(2) .
C8 C13 1.39(2) .
C9 H9 0.9500 .
C9 C10 1.40(2) .
C10 H10 0.9500 .
C10 C11 1.39(3) .
C11 H11 0.9500 .
C11 C12 1.35(3) .
C12 H12 0.9500 .
C12 C13 1.36(2) .
C13 H13 0.9500 .
C14 H14A 0.9800 .
C14 H14B 0.9800 .
C14 H14C 0.9800 .
C14A H14D 0.9800 .
C14A H14E 0.9800 .
C14A H14F 0.9800 .
C15 H15A 0.9800 .
C15 H15B 0.9800 .
C15 H15C 0.9800 .
C15A H15D 0.9800 .
C15A H15E 0.9800 .
C15A H15F 0.9800 .
C16 H16A 0.9800 .
C16 H16B 0.9800 .
C16 H16C 0.9800 .
C16A H16D 0.9800 .
C16A H16E 0.9800 .
C16A H16F 0.9800 .
C17 H17A 0.9900 .
C17 H17B 0.9900 .
C18 H18A 0.9800 .
C18 H18B 0.9800 .
C18 H18C 0.9800 .
C19 H19A 0.9800 .
C19 H19B 0.9800 .
C19 H19C 0.9800 .
C20 H20A 0.9800 .
C20 H20B 0.9800 .
C20 H20C 0.9800 .
C21 H21A 0.9900 .
C21 H21B 0.9900 .
C22 H22A 0.9800 .
C22 H22B 0.9800 .
C22 H22C 0.9800 .
C23 H23A 0.9800 .
C23 H23B 0.9800 .
C23 H23C 0.9800 .
C24 H24A 0.9800 .
C24 H24B 0.9800 .
C24 H24C 0.9800 .

loop_
_geom_torsion_atom_site_label_1
_geom_torsion_atom_site_label_2
_geom_torsion_atom_site_label_3
_geom_torsion_atom_site_label_4
_geom_torsion
_geom_torsion_site_symmetry_1
_geom_torsion_site_symmetry_2
_geom_torsion_site_symmetry_3
_geom_torsion_site_symmetry_4
P1 C2 C3 C4 -173.4(10) . . . .
P1 C2 C7 C6 172.7(11) . . . .
P1 C8 C9 C10 173.4(13) . . . .
P1 C8 C13 C12 -173.0(15) . . . .
N1 P1 C1 U1 10.7(6) . . . .
N1 P1 C1 P1 108.5(15) . . . 8_565
N1 P1 C2 C3 90.7(11) . . . .
N1 P1 C2 C7 -84.1(12) . . . .
N1 P1 C8 C9 165.9(13) . . . .
N1 P1 C8 C13 -22.8(18) . . . .
C1 P1 N1 U1 -11.4(7) . . . .
C1 P1 N1 Si1 171.0(9) . . . .
C1 P1 N1 Si1A 142.4(12) . . . .
C1 P1 C2 C3 -23.2(13) . . . .
C1 P1 C2 C7 162.1(11) . . . .
C1 P1 C8 C9 -80.1(15) . . . .
C1 P1 C8 C13 91.2(17) . . . .
C2 P1 N1 U1 -133.5(6) . . . .
C2 P1 N1 Si1 48.9(11) . . . .
C2 P1 N1 Si1A 20.4(14) . . . .
C2 P1 C1 U1 129.5(6) . . . .
C2 P1 C1 P1 -132.7(13) . . . 8_565
C2 P1 C8 C9 47.3(16) . . . .
C2 P1 C8 C13 -141.4(16) . . . .
C2 C3 C4 C5 0(2) . . . .
C3 C2 C7 C6 -2(2) . . . .
C3 C4 C5 C6 0(2) . . . .
C4 C5 C6 C7 0(2) . . . .
C5 C6 C7 C2 1(2) . . . .
C7 C2 C3 C4 1(2) . . . .
C8 P1 N1 U1 110.9(7) . . . .
C8 P1 N1 Si1 -66.7(11) . . . .
C8 P1 N1 Si1A -95.2(13) . . . .
C8 P1 C1 U1 -108.2(6) . . . .
C8 P1 C1 P1 -10.4(17) . . . 8_565
C8 P1 C2 C3 -150.7(12) . . . .
C8 P1 C2 C7 34.6(13) . . . .
C8 C9 C10 C11 -2(2) . . . .
C9 C8 C13 C12 -1(3) . . . .
C9 C10 C11 C12 2(3) . . . .
C10 C11 C12 C13 -2(3) . . . .
C11 C12 C13 C8 1(3) . . . .
C13 C8 C9 C10 2(2) . . . .
C14 Si1 N1 U1 102.4(11) . . . .
C14 Si1 N1 P1 -80.9(12) . . . .
C14A Si1A N1 U1 130.3(10) . . . .
C14A Si1A N1 P1 -20.3(17) . . . .
C15 Si1 N1 U1 -134.9(10) . . . .
C15 Si1 N1 P1 41.8(13) . . . .
C15A Si1A N1 U1 -108.5(9) . . . .
C15A Si1A N1 P1 101.0(13) . . . .
C16 Si1 N1 U1 -13.2(12) . . . .
C16 Si1 N1 P1 163.4(10) . . . .
C16A Si1A N1 U1 7.2(10) . . . .
C16A Si1A N1 P1 -143.4(12) . . . .
C18 Si2 C17 U1 -89.4(18) . . . .
C19 Si2 C17 U1 149.2(15) . . . .
C20 Si2 C17 U1 30(2) . . . .
C22 Si3 C21 U1 -150(3) . . . .
C23 Si3 C21 U1 -30(4) . . . .
C24 Si3 C21 U1 90(3) . . . .
